data_7206633
loop_
_publ_author_name
'Qiao, Yong-Zhen'
'Yue, Jun-Ming'
'Liu, Xiu-Cun'
'Niu, Yun-Yin'

_publ_section_title
;
 Three novel cation-templated metal thiocyanates with 1-2D
 polypseudorotaxane frameworks
;
_journal_issue 22
_journal_name_full CrystEngComm
_journal_page_first 6885
_journal_paper_doi 10.1039/c1ce05528c
_journal_volume 13
_journal_year 2011
_chemical_formula_sum 'C9 H9 Cu N3 S2'
_chemical_formula_weight 286.85
_chemical_name_systematic
;
?
;
_space_group_IT_number 61
_symmetry_cell_setting orthorhombic
_symmetry_space_group_name_Hall '-P 2ac 2ab'
_symmetry_space_group_name_H-M 'P b c a'
_atom_sites_solution_hydrogens geom
_atom_sites_solution_primary direct
_atom_sites_solution_secondary difmap
_audit_creation_method SHELXL-97
_cell_angle_alpha 90.00
_cell_angle_beta 90.00
_cell_angle_gamma 90.00
_cell_formula_units_Z 8
_cell_length_a 10.3892(4)
_cell_length_b 10.6944(4)
_cell_length_c 20.3245(9)
_cell_measurement_reflns_used 1727
_cell_measurement_temperature 293(2)
_cell_measurement_theta_max 26.3146
_cell_measurement_theta_min 3.0007
_cell_volume 2258.18(16)
_computing_cell_refinement 'Bruker FRAMBO'
_computing_data_collection 'Bruker FRAMBO'
_computing_data_reduction 'Bruker SAINT'
_computing_molecular_graphics 'Bruker SHELXTL'
_computing_publication_material 'Bruker SHELXTL'
_computing_structure_refinement 'SHELXL-97 (Sheldrick, 1997)'
_computing_structure_solution 'SHELXS-97 (Sheldrick, 1990)'
_diffrn_ambient_temperature 293(2)
_diffrn_measured_fraction_theta_full 0.999
_diffrn_measured_fraction_theta_max 0.999
_diffrn_measurement_device_type 'multiwire proportional'
_diffrn_measurement_method 'phi and omega scans'
_diffrn_radiation_monochromator graphite
_diffrn_radiation_source 'fine-focus sealed tube'
_diffrn_radiation_type MoK\a
_diffrn_radiation_wavelength 0.71073
_diffrn_reflns_av_R_equivalents 0.0396
_diffrn_reflns_av_sigmaI/netI 0.0809
_diffrn_reflns_limit_h_max 12
_diffrn_reflns_limit_h_min -8
_diffrn_reflns_limit_k_max 13
_diffrn_reflns_limit_k_min -8
_diffrn_reflns_limit_l_max 19
_diffrn_reflns_limit_l_min -25
_diffrn_reflns_number 6262
_diffrn_reflns_theta_full 26.37
_diffrn_reflns_theta_max 26.37
_diffrn_reflns_theta_min 3.39
_diffrn_standards_decay_% 0
_diffrn_standards_interval_count 0
_diffrn_standards_interval_time 0
_diffrn_standards_number 0
_exptl_absorpt_coefficient_mu 2.272
_exptl_absorpt_correction_T_max 0.6721
_exptl_absorpt_correction_T_min 0.5688
_exptl_absorpt_correction_type multi-scan
_exptl_absorpt_process_details sadabs
_exptl_crystal_colour colourless
_exptl_crystal_density_diffrn 1.687
_exptl_crystal_density_method 'not measured'
_exptl_crystal_description block
_exptl_crystal_F_000 1160
_exptl_crystal_size_max 0.28
_exptl_crystal_size_mid 0.21
_exptl_crystal_size_min 0.19
_refine_diff_density_max 0.269
_refine_diff_density_min -0.407
_refine_diff_density_rms 0.062
_refine_ls_extinction_method none
_refine_ls_goodness_of_fit_ref 0.761
_refine_ls_hydrogen_treatment constr
_refine_ls_matrix_type full
_refine_ls_number_parameters 137
_refine_ls_number_reflns 2311
_refine_ls_number_restraints 0
_refine_ls_restrained_S_all 0.761
_refine_ls_R_factor_all 0.0795
_refine_ls_R_factor_gt 0.0316
_refine_ls_shift/su_max 0.000
_refine_ls_shift/su_mean 0.000
_refine_ls_structure_factor_coef Fsqd
_refine_ls_weighting_details 'calc w=1/[\s^2^(Fo^2^)+(0.0277P)^2^+0.0000P] where P=(Fo^2^+2Fc^2^)/3'
_refine_ls_weighting_scheme calc
_refine_ls_wR_factor_gt 0.0564
_refine_ls_wR_factor_ref 0.0611
_reflns_number_gt 1190
_reflns_number_total 2311
_reflns_threshold_expression >2sigma(I)
_cod_data_source_file c1ce05528c.txt
_cod_data_source_block a
_cod_depositor_comments
;
The following automatic conversions were performed:

'_symmetry_cell_setting' value 'Orthorhombic' changed to
'orthorhombic' according to
/home/saulius/struct/CIF-dictionaries/cif_core.dic dictionary named
'cif_core.dic' version 2.4.1 from
2010-06-29.

'_refine_ls_hydrogen_treatment' value 'CONSTR' changed
to 'constr' according to
/home/saulius/struct/CIF-dictionaries/cif_core.dic dictionary named
'cif_core.dic' version 2.4.1 from 2010-06-29.

Automatic conversion script
Id: cif_fix_values 1715 2011-07-08 13:25:40Z adriana 
;
_cod_original_sg_symbol_H-M Pbca
_cod_database_code 7206633

loop_
_symmetry_equiv_pos_as_xyz
'x, y, z'
'-x+1/2, -y, z+1/2'
'-x, y+1/2, -z+1/2'
'x+1/2, -y+1/2, -z'
'-x, -y, -z'
'x-1/2, y, -z-1/2'
'x, -y-1/2, z-1/2'
'-x-1/2, y-1/2, z'

loop_
_atom_site_label
_atom_site_type_symbol
_atom_site_fract_x
_atom_site_fract_y
_atom_site_fract_z
_atom_site_U_iso_or_equiv
_atom_site_adp_type
_atom_site_occupancy
_atom_site_symmetry_multiplicity
_atom_site_calc_flag
_atom_site_refinement_flags
Cu1 Cu 0.14779(4) 0.12048(3) 0.08694(2) 0.05489(15) Uani 1 1 d .
S1 S -0.09778(7) 0.10805(8) 0.10689(4) 0.0483(2) Uani 1 1 d .
S2 S 0.24373(8) 0.00895(8) 0.17748(4) 0.0542(2) Uani 1 1 d .
N1 N 0.5625(2) 0.1852(3) 0.13828(13) 0.0443(7) Uani 1 1 d .
N2 N -0.1602(2) -0.0294(2) -0.00644(13) 0.0459(7) Uani 1 1 d .
N3 N 0.3106(2) -0.2101(2) 0.11206(14) 0.0488(7) Uani 1 1 d .
C1 C 0.5895(3) 0.0620(3) 0.13922(16) 0.0450(8) Uani 1 1 d .
H1 H 0.6253 0.0266 0.1768 0.054 Uiso 1 1 calc R
C2 C 0.5651(2) -0.0110(3) 0.08618(15) 0.0413(7) Uani 1 1 d .
H2 H 0.5844 -0.0958 0.0880 0.050 Uiso 1 1 calc R
C3 C 0.5118(2) 0.0383(3) 0.02934(15) 0.0356(7) Uani 1 1 d .
C4 C 0.4826(3) 0.1656(3) 0.02996(17) 0.0514(9) Uani 1 1 d .
H4 H 0.4456 0.2030 -0.0068 0.062 Uiso 1 1 calc R
C5 C 0.5084(3) 0.2349(3) 0.08446(18) 0.0539(9) Uani 1 1 d .
H5 H 0.4878 0.3195 0.0844 0.065 Uiso 1 1 calc R
C6 C 0.5912(3) 0.2637(3) 0.19697(16) 0.0617(9) Uani 1 1 d .
H6A H 0.6716 0.2365 0.2166 0.074 Uiso 1 1 calc R
H6B H 0.6013 0.3502 0.1835 0.074 Uiso 1 1 calc R
C7 C 0.4870(3) 0.2546(4) 0.24598(16) 0.0681(10) Uani 1 1 d .
H7A H 0.4082 0.2849 0.2271 0.102 Uiso 1 1 calc R
H7B H 0.5085 0.3039 0.2839 0.102 Uiso 1 1 calc R
H7C H 0.4762 0.1688 0.2589 0.102 Uiso 1 1 calc R
C8 C -0.1365(2) 0.0289(3) 0.03979(15) 0.0372(7) Uani 1 1 d .
C9 C 0.2818(3) -0.1207(3) 0.13889(15) 0.0374(7) Uani 1 1 d .

loop_
_atom_site_aniso_label
_atom_site_aniso_U_11
_atom_site_aniso_U_22
_atom_site_aniso_U_33
_atom_site_aniso_U_23
_atom_site_aniso_U_13
_atom_site_aniso_U_12
Cu1 0.0708(3) 0.0383(2) 0.0556(3) -0.0135(2) -0.0048(2) 0.0007(2)
S1 0.0441(4) 0.0561(5) 0.0446(5) -0.0151(5) 0.0070(3) -0.0071(4)
S2 0.0723(5) 0.0414(5) 0.0488(5) -0.0096(5) -0.0014(4) 0.0134(4)
N1 0.0415(15) 0.0502(19) 0.0412(17) -0.0031(17) 0.0085(13) -0.0074(14)
N2 0.0400(15) 0.0495(17) 0.0480(16) -0.0139(16) 0.0045(12) -0.0018(13)
N3 0.0520(16) 0.0298(14) 0.0646(19) -0.0028(15) 0.0000(13) 0.0057(13)
C1 0.0440(18) 0.048(2) 0.043(2) 0.007(2) 0.0015(15) -0.0004(17)
C2 0.0387(17) 0.0400(18) 0.045(2) 0.004(2) 0.0067(15) 0.0040(15)
C3 0.0333(16) 0.037(2) 0.0359(18) 0.0030(16) 0.0129(15) 0.0012(15)
C4 0.075(2) 0.0424(19) 0.036(2) 0.0026(19) 0.0007(16) 0.0029(19)
C5 0.070(2) 0.0345(18) 0.057(2) 0.001(2) 0.0088(19) 0.0007(18)
C6 0.069(2) 0.057(2) 0.059(2) -0.013(2) -0.0045(18) -0.015(2)
C7 0.075(2) 0.086(3) 0.043(2) -0.016(2) -0.0058(17) 0.007(2)
C8 0.0261(16) 0.0383(18) 0.0472(19) 0.0041(17) 0.0087(14) -0.0026(15)
C9 0.0346(17) 0.0324(17) 0.0450(19) 0.0038(19) -0.0027(13) 0.0010(16)

loop_
_atom_type_symbol
_atom_type_description
_atom_type_scat_dispersion_real
_atom_type_scat_dispersion_imag
_atom_type_scat_source
C C 0.0033 0.0016 'International Tables Vol C Tables 4.2.6.8 and 6.1.1.4'
H H 0.0000 0.0000 'International Tables Vol C Tables 4.2.6.8 and 6.1.1.4'
N N 0.0061 0.0033 'International Tables Vol C Tables 4.2.6.8 and 6.1.1.4'
S S 0.1246 0.1234 'International Tables Vol C Tables 4.2.6.8 and 6.1.1.4'
Cu Cu 0.3201 1.2651 'International Tables Vol C Tables 4.2.6.8 and 6.1.1.4'

loop_
_geom_angle_atom_site_label_1
_geom_angle_atom_site_label_2
_geom_angle_atom_site_label_3
_geom_angle
_geom_angle_site_symmetry_1
_geom_angle_site_symmetry_3
N2 Cu1 N3 133.64(11) 5 8_665
N2 Cu1 S2 111.98(8) 5 .
N3 Cu1 S2 99.79(8) 8_665 .
N2 Cu1 S1 100.08(7) 5 .
N3 Cu1 S1 103.15(8) 8_665 .
S2 Cu1 S1 105.25(3) . .
C8 S1 Cu1 97.85(9) . .
C9 S2 Cu1 98.80(10) . .
C5 N1 C1 119.1(3) . .
C5 N1 C6 121.0(3) . .
C1 N1 C6 119.9(3) . .
C8 N2 Cu1 163.5(2) . 5
C9 N3 Cu1 166.3(3) . 8_655
N1 C1 C2 120.9(3) . .
N1 C1 H1 119.6 . .
C2 C1 H1 119.6 . .
C1 C2 C3 121.3(3) . .
C1 C2 H2 119.4 . .
C3 C2 H2 119.4 . .
C2 C3 C4 116.8(3) . .
C2 C3 C3 122.2(3) . 5_655
C4 C3 C3 121.0(4) . 5_655
C5 C4 C3 119.8(3) . .
C5 C4 H4 120.1 . .
C3 C4 H4 120.1 . .
N1 C5 C4 122.1(3) . .
N1 C5 H5 118.9 . .
C4 C5 H5 118.9 . .
C7 C6 N1 110.8(2) . .
C7 C6 H6A 109.5 . .
N1 C6 H6A 109.5 . .
C7 C6 H6B 109.5 . .
N1 C6 H6B 109.5 . .
H6A C6 H6B 108.1 . .
C6 C7 H7A 109.5 . .
C6 C7 H7B 109.5 . .
H7A C7 H7B 109.5 . .
C6 C7 H7C 109.5 . .
H7A C7 H7C 109.5 . .
H7B C7 H7C 109.5 . .
N2 C8 S1 177.6(3) . .
N3 C9 S2 178.7(3) . .

loop_
_geom_bond_atom_site_label_1
_geom_bond_atom_site_label_2
_geom_bond_distance
_geom_bond_site_symmetry_2
Cu1 N2 1.908(3) 5
Cu1 N3 1.931(3) 8_665
Cu1 S2 2.4088(10) .
Cu1 S1 2.5867(8) .
S1 C8 1.655(3) .
S2 C9 1.641(3) .
N1 C5 1.340(4) .
N1 C1 1.347(4) .
N1 C6 1.489(4) .
N2 C8 1.155(3) .
N2 Cu1 1.908(3) 5
N3 C9 1.141(3) .
N3 Cu1 1.931(3) 8_655
C1 C2 1.355(4) .
C1 H1 0.9300 .
C2 C3 1.385(4) .
C2 H2 0.9300 .
C3 C4 1.395(4) .
C3 C3 1.467(6) 5_655
C4 C5 1.359(4) .
C4 H4 0.9300 .
C5 H5 0.9300 .
C6 C7 1.475(4) .
C6 H6A 0.9700 .
C6 H6B 0.9700 .
C7 H7A 0.9600 .
C7 H7B 0.9600 .
C7 H7C 0.9600 .

loop_
_geom_torsion_atom_site_label_1
_geom_torsion_atom_site_label_2
_geom_torsion_atom_site_label_3
_geom_torsion_atom_site_label_4
_geom_torsion
_geom_torsion_site_symmetry_1
_geom_torsion_site_symmetry_4
N2 Cu1 S1 C8 -1.22(12) 5 .
N3 Cu1 S1 C8 138.37(13) 8_665 .
S2 Cu1 S1 C8 -117.47(10) . .
N2 Cu1 S2 C9 -3.90(12) 5 .
N3 Cu1 S2 C9 -149.47(13) 8_665 .
S1 Cu1 S2 C9 103.90(10) . .
C5 N1 C1 C2 1.4(4) . .
C6 N1 C1 C2 -179.4(2) . .
N1 C1 C2 C3 0.1(4) . .
C1 C2 C3 C4 -1.1(4) . .
C1 C2 C3 C3 178.1(3) . 5_655
C2 C3 C4 C5 0.9(4) . .
C3 C3 C4 C5 -178.4(3) 5_655 .
C1 N1 C5 C4 -1.6(4) . .
C6 N1 C5 C4 179.2(3) . .
C3 C4 C5 N1 0.5(4) . .
C5 N1 C6 C7 96.2(3) . .
C1 N1 C6 C7 -83.0(4) . .
Cu1 N2 C8 S1 -55(7) 5 .
Cu1 S1 C8 N2 53(6) . .
Cu1 N3 C9 S2 106(12) 8_655 .
Cu1 S2 C9 N3 105(13) . .
